data_2019243
loop_
_publ_author_name
'Simmler, Charlotte'
'Fronczek, Frank R.'
'Pauli, Guido F.'
'Santarsiero, Bernard D.'

_publ_section_title
;
 Absolute configuration of naturally occurring glabridin
;
_journal_coeditor_code LN3162
_journal_issue 11
_journal_name_full 'Acta Crystallographica Section C'
_journal_page_first 1212
_journal_page_last 1216
_journal_paper_doi 10.1107/S0108270113018842
_journal_volume 69
_journal_year 2013
_chemical_formula_iupac 'C20 H20 O4'
_chemical_formula_moiety 'C20 H20 O4'
_chemical_formula_sum 'C20 H20 O4'
_chemical_formula_weight 324.36
_chemical_name_common glabridin
_chemical_name_systematic
4-[(3<i>R</i>)-8,8-Dimethyl-3,4-dihydro-2<i>H</i>-pyrano[2,3-<i>f</i>]chromen-3-yl]benzene-1,3-diol
_space_group_crystal_system orthorhombic
_space_group_IT_number 19
_space_group_name_Hall 'P 2ac 2ab'
_space_group_name_H-M_alt 'P 21 21 21'
_symmetry_space_group_name_Hall 'P 2ac 2ab'
_symmetry_space_group_name_H-M 'P 21 21 21'
_atom_sites_solution_hydrogens difmap
_atom_sites_solution_primary direct
_atom_sites_solution_secondary difmap
_audit_creation_method SHELXL-2013
_cell_angle_alpha 90
_cell_angle_beta 90
_cell_angle_gamma 90
_cell_formula_units_Z 4
_cell_length_a 6.3744(10)
_cell_length_b 11.961(2)
_cell_length_c 21.041(3)
_cell_measurement_reflns_used 9904
_cell_measurement_temperature 92(2)
_cell_measurement_theta_max 68.61
_cell_measurement_theta_min 4.21
_cell_volume 1604.3(4)
_computing_cell_refinement 'SAINT (Bruker, 2007)'
_computing_data_collection 'APEX2 (Bruker, 2007)'
_computing_data_reduction 'SAINT (Bruker, 2007)'
_computing_molecular_graphics 'ORTEP-3 for Windows (Farrugia, 2012)'
_computing_publication_material 'publCIF (Westrip, 2010)'
_computing_structure_refinement 'SHELXL2013 (Sheldrick, 2008)'
_computing_structure_solution 'SHELXS97 (Sheldrick, 2008)'
_diffrn_ambient_temperature 92(2)
_diffrn_measured_fraction_theta_full 0.995
_diffrn_measured_fraction_theta_max 0.981
_diffrn_measurement_device_type 'Bruker Kappa APEXII DUO CCD aea-detector'
_diffrn_measurement_method '\f and \w'
_diffrn_radiation_type CuK\a
_diffrn_radiation_wavelength 1.54184
_diffrn_reflns_av_R_equivalents 0.0460
_diffrn_reflns_limit_h_max 7
_diffrn_reflns_limit_h_min -7
_diffrn_reflns_limit_k_max 14
_diffrn_reflns_limit_k_min 0
_diffrn_reflns_limit_l_max 24
_diffrn_reflns_limit_l_min 0
_diffrn_reflns_number 47918
_diffrn_reflns_theta_full 66.500
_diffrn_reflns_theta_max 68.509
_diffrn_reflns_theta_min 4.202
_diffrn_standards_decay_% 0
_diffrn_standards_number 0
_exptl_absorpt_coefficient_mu 0.755
_exptl_absorpt_correction_T_max 0.9777
_exptl_absorpt_correction_T_min 0.8952
_exptl_absorpt_correction_type multi-scan
_exptl_absorpt_process_details '(SADABS; Sheldrick, 2004)'
_exptl_crystal_colour colourless
_exptl_crystal_density_diffrn 1.343
_exptl_crystal_density_method 'not measured'
_exptl_crystal_description needle
_exptl_crystal_F_000 688
_exptl_crystal_size_max 0.150
_exptl_crystal_size_mid 0.050
_exptl_crystal_size_min 0.030
_refine_diff_density_max 0.125
_refine_diff_density_min -0.133
_refine_ls_abs_structure_details
;
Flack x parameter determined using 1096 quotients [(I+)-(I-)]/[(I+)+(I-)]
(Parsons <i>et al.</i>, 2013)
;
_refine_ls_abs_structure_Flack -0.03(6)
_refine_ls_extinction_method none
_refine_ls_goodness_of_fit_ref 1.026
_refine_ls_hydrogen_treatment refxyz
_refine_ls_matrix_type full
_refine_ls_number_parameters 277
_refine_ls_number_reflns 2879
_refine_ls_number_restraints 0
_refine_ls_restrained_S_all 1.026
_refine_ls_R_factor_all 0.0282
_refine_ls_R_factor_gt 0.0255
_refine_ls_shift/su_max 0.000
_refine_ls_shift/su_mean 0.000
_refine_ls_structure_factor_coef Fsqd
_refine_ls_weighting_details 'w = 1/[\s^2^(Fo^2^)+(0.0324P)^2^+0.3419P] where P=(Fo^2^+2Fc^2^)/3'
_refine_ls_weighting_scheme calc
_refine_ls_wR_factor_gt 0.0599
_refine_ls_wR_factor_ref 0.0614
_reflns_number_gt 2708
_reflns_number_total 2879
_reflns_threshold_expression I>2\s(I)
_cod_data_source_file ln3162.cif
_cod_data_source_block I
_cod_database_code 2019243
_shelxl_version_number 2.013

loop_
_space_group_symop_operation_xyz
'x, y, z'
'x+1/2, -y+1/2, -z'
'-x, y+1/2, -z+1/2'
'-x+1/2, -y, z+1/2'

loop_
_atom_site_type_symbol
_atom_site_label
_atom_site_fract_x
_atom_site_fract_y
_atom_site_fract_z
_atom_site_U_iso_or_equiv
_atom_site_adp_type
_atom_site_calc_flag
_atom_site_occupancy
C C1A 0.5348(3) 0.41798(14) 0.46350(8) 0.0178(4) Uani d 1
C C2A 0.3549(3) 0.34964(15) 0.46223(8) 0.0179(4) Uani d 1
O O2A 0.2046(2) 0.37100(11) 0.50754(6) 0.0235(3) Uani d 1
H H2A 0.119(4) 0.317(2) 0.5091(11) 0.035 Uiso d 1
C C3A 0.3301(3) 0.26477(15) 0.41751(9) 0.0183(4) Uani d 1
H H3A 0.209(4) 0.2201(17) 0.4177(9) 0.022 Uiso d 1
C C4A 0.4854(3) 0.24727(15) 0.37179(8) 0.0189(4) Uani d 1
O O4A 0.4515(2) 0.16339(11) 0.32871(6) 0.0243(3) Uani d 1
H H4A 0.550(4) 0.161(2) 0.3009(11) 0.036 Uiso d 1
C C5A 0.6645(3) 0.31343(16) 0.37152(9) 0.0211(4) Uani d 1
H H5A 0.774(4) 0.3022(18) 0.3398(9) 0.025 Uiso d 1
C C6A 0.6871(3) 0.39709(15) 0.41730(9) 0.0203(4) Uani d 1
H H6A 0.814(4) 0.4403(17) 0.4177(10) 0.024 Uiso d 1
O O1 0.4235(2) 0.69199(10) 0.54946(6) 0.0214(3) Uani d 1
C C2 0.4297(3) 0.61178(16) 0.49751(9) 0.0203(4) Uani d 1
H H21 0.487(4) 0.6480(17) 0.4591(10) 0.024 Uiso d 1
H H22 0.280(4) 0.5939(18) 0.4886(10) 0.024 Uiso d 1
C C3 0.5547(3) 0.50714(15) 0.51435(8) 0.0182(4) Uani d 1
H H3 0.493(3) 0.4770(17) 0.5531(10) 0.022 Uiso d 1
C C4 0.7802(3) 0.54459(15) 0.52873(9) 0.0205(4) Uani d 1
H H41 0.865(3) 0.4797(19) 0.5424(10) 0.025 Uiso d 1
H H42 0.838(3) 0.5780(18) 0.4902(10) 0.025 Uiso d 1
C C5 0.9300(3) 0.63739(16) 0.62720(9) 0.0217(4) Uani d 1
H H5 1.051(4) 0.5890(18) 0.6218(9) 0.026 Uiso d 1
C C6 0.9161(3) 0.70976(16) 0.67885(9) 0.0217(4) Uani d 1
H H6 1.029(4) 0.7158(18) 0.7106(9) 0.026 Uiso d 1
C C7 0.7389(3) 0.77578(14) 0.68483(8) 0.0180(4) Uani d 1
C C8 0.5746(3) 0.77139(15) 0.64067(8) 0.0177(4) Uani d 1
C C9 0.5938(3) 0.69660(15) 0.58945(8) 0.0176(4) Uani d 1
C C10 0.7716(3) 0.62927(14) 0.58174(8) 0.0183(4) Uani d 1
O O1B 0.7192(2) 0.84092(10) 0.73914(6) 0.0208(3) Uani d 1
C C2B 0.5885(3) 0.94209(15) 0.73530(9) 0.0205(4) Uani d 1
C C3B 0.3909(3) 0.91720(16) 0.69821(9) 0.0219(4) Uani d 1
H H3B 0.269(4) 0.9652(18) 0.7094(10) 0.026 Uiso d 1
C C4B 0.3886(3) 0.83923(16) 0.65271(8) 0.0204(4) Uani d 1
H H4B 0.264(4) 0.8230(17) 0.6288(10) 0.024 Uiso d 1
C C5B 0.5396(3) 0.97127(19) 0.80411(9) 0.0266(4) Uani d 1
H H51B 0.455(4) 1.043(2) 0.8066(11) 0.040 Uiso d 1
H H52B 0.672(4) 0.982(2) 0.8270(11) 0.040 Uiso d 1
H H53B 0.451(4) 0.914(2) 0.8248(11) 0.040 Uiso d 1
C C6B 0.7177(4) 1.03343(17) 0.70313(10) 0.0289(5) Uani d 1
H H61B 0.756(4) 1.010(2) 0.6609(12) 0.043 Uiso d 1
H H62B 0.849(4) 1.049(2) 0.7261(12) 0.043 Uiso d 1
H H63B 0.631(4) 1.107(2) 0.7017(11) 0.043 Uiso d 1

loop_
_atom_site_aniso_label
_atom_site_aniso_U_11
_atom_site_aniso_U_22
_atom_site_aniso_U_33
_atom_site_aniso_U_12
_atom_site_aniso_U_13
_atom_site_aniso_U_23
C1A 0.0214(9) 0.0164(8) 0.0156(9) 0.0009(8) -0.0006(8) 0.0026(7)
C2A 0.0188(9) 0.0191(9) 0.0159(9) 0.0031(7) 0.0031(7) 0.0042(7)
O2A 0.0217(7) 0.0227(7) 0.0262(7) -0.0035(6) 0.0081(6) -0.0026(5)
C3A 0.0187(9) 0.0162(8) 0.0201(9) -0.0009(7) -0.0010(8) 0.0025(7)
C4A 0.0239(10) 0.0167(9) 0.0160(9) 0.0016(8) -0.0021(7) 0.0007(7)
O4A 0.0280(7) 0.0241(7) 0.0207(7) -0.0048(6) 0.0051(6) -0.0061(5)
C5A 0.0231(10) 0.0221(9) 0.0181(9) 0.0010(8) 0.0037(8) 0.0007(7)
C6A 0.0211(9) 0.0196(9) 0.0202(9) -0.0021(8) 0.0015(8) 0.0015(7)
O1 0.0215(7) 0.0226(7) 0.0201(6) 0.0047(6) -0.0051(6) -0.0058(5)
C2 0.0244(10) 0.0211(9) 0.0155(9) 0.0023(8) -0.0016(8) -0.0038(7)
C3 0.0201(9) 0.0191(9) 0.0154(9) 0.0002(7) 0.0018(7) 0.0003(7)
C4 0.0203(9) 0.0200(9) 0.0214(9) 0.0014(8) 0.0013(8) -0.0006(8)
C5 0.0193(9) 0.0200(9) 0.0258(10) 0.0010(8) -0.0008(8) 0.0000(8)
C6 0.0207(9) 0.0226(10) 0.0219(10) -0.0008(8) -0.0047(8) 0.0007(7)
C7 0.0227(9) 0.0163(9) 0.0151(9) -0.0044(7) -0.0003(7) 0.0014(7)
C8 0.0200(9) 0.0164(8) 0.0168(9) -0.0022(7) 0.0010(7) 0.0034(7)
C9 0.0193(9) 0.0176(8) 0.0158(9) -0.0030(7) -0.0013(7) 0.0038(7)
C10 0.0187(9) 0.0169(8) 0.0193(9) -0.0017(7) 0.0022(7) 0.0029(7)
O1B 0.0244(7) 0.0198(6) 0.0182(6) 0.0014(5) -0.0035(5) -0.0016(5)
C2B 0.0227(9) 0.0182(9) 0.0206(9) 0.0022(8) -0.0002(8) -0.0003(7)
C3B 0.0234(10) 0.0216(10) 0.0209(10) 0.0032(8) 0.0008(8) 0.0014(8)
C4B 0.0202(9) 0.0222(9) 0.0188(9) 0.0013(7) -0.0015(8) 0.0008(7)
C5B 0.0269(11) 0.0312(11) 0.0217(10) -0.0014(10) 0.0001(9) -0.0056(8)
C6B 0.0348(12) 0.0217(10) 0.0302(11) -0.0034(9) 0.0042(10) 0.0010(8)

loop_
_atom_type_symbol
_atom_type_description
_atom_type_scat_dispersion_real
_atom_type_scat_dispersion_imag
_atom_type_scat_source
C C 0.0181 0.0091 'International Tables Vol C Tables 4.2.6.8 and 6.1.1.4'
H H 0.0000 0.0000 'International Tables Vol C Tables 4.2.6.8 and 6.1.1.4'
O O 0.0492 0.0322 'International Tables Vol C Tables 4.2.6.8 and 6.1.1.4'

loop_
_geom_angle_atom_site_label_1
_geom_angle_atom_site_label_2
_geom_angle_atom_site_label_3
_geom_angle
C6A C1A C2A 116.68(16)
C6A C1A C3 123.98(16)
C2A C1A C3 119.33(16)
O2A C2A C3A 121.62(16)
O2A C2A C1A 116.49(15)
C3A C2A C1A 121.89(16)
C2A O2A H2A 109.7(16)
C2A C3A C4A 119.60(17)
C2A C3A H3A 120.3(12)
C4A C3A H3A 120.1(12)
O4A C4A C5A 122.99(16)
O4A C4A C3A 117.00(16)
C5A C4A C3A 120.01(16)
C4A O4A H4A 111.3(17)
C4A C5A C6A 119.34(17)
C4A C5A H5A 120.7(13)
C6A C5A H5A 119.9(13)
C5A C6A C1A 122.47(18)
C5A C6A H6A 118.6(13)
C1A C6A H6A 118.9(13)
C9 O1 C2 117.69(14)
O1 C2 C3 112.39(14)
O1 C2 H21 109.6(12)
C3 C2 H21 111.0(12)
O1 C2 H22 104.9(12)
C3 C2 H22 111.6(12)
H21 C2 H22 107.1(18)
C1A C3 C2 111.68(14)
C1A C3 C4 115.00(15)
C2 C3 C4 107.17(15)
C1A C3 H3 107.3(12)
C2 C3 H3 106.7(12)
C4 C3 H3 108.7(12)
C10 C4 C3 107.92(15)
C10 C4 H41 109.3(12)
C3 C4 H41 109.9(12)
C10 C4 H42 110.7(13)
C3 C4 H42 108.1(12)
H41 C4 H42 110.9(17)
C6 C5 C10 122.20(18)
C6 C5 H5 120.9(12)
C10 C5 H5 116.9(12)
C7 C6 C5 118.54(17)
C7 C6 H6 119.5(12)
C5 C6 H6 122.0(12)
C6 C7 O1B 117.95(15)
C6 C7 C8 121.89(16)
O1B C7 C8 119.96(16)
C7 C8 C9 117.87(17)
C7 C8 C4B 118.12(16)
C9 C8 C4B 123.89(16)
O1 C9 C10 123.05(16)
O1 C9 C8 115.22(16)
C10 C9 C8 121.69(16)
C5 C10 C9 117.82(16)
C5 C10 C4 121.88(16)
C9 C10 C4 120.12(16)
C7 O1B C2B 117.87(13)
O1B C2B C3B 109.77(14)
O1B C2B C5B 104.62(15)
C3B C2B C5B 111.45(16)
O1B C2B C6B 107.92(16)
C3B C2B C6B 111.20(16)
C5B C2B C6B 111.62(17)
C4B C3B C2B 121.07(17)
C4B C3B H3B 124.2(13)
C2B C3B H3B 114.7(12)
C3B C4B C8 120.24(17)
C3B C4B H4B 121.8(13)
C8 C4B H4B 117.9(13)
C2B C5B H51B 110.6(13)
C2B C5B H52B 108.8(14)
H51B C5B H52B 109(2)
C2B C5B H53B 112.0(14)
H51B C5B H53B 105.2(19)
H52B C5B H53B 111(2)
C2B C6B H61B 109.9(16)
C2B C6B H62B 112.3(15)
H61B C6B H62B 107(2)
C2B C6B H63B 109.4(14)
H61B C6B H63B 111(2)
H62B C6B H63B 107(2)

loop_
_geom_bond_atom_site_label_1
_geom_bond_atom_site_label_2
_geom_bond_distance
C1A C6A 1.396(3)
C1A C2A 1.408(2)
C1A C3 1.516(2)
C2A O2A 1.376(2)
C2A C3A 1.393(3)
O2A H2A 0.84(3)
C3A C4A 1.396(3)
C3A H3A 0.94(2)
C4A O4A 1.369(2)
C4A C5A 1.389(3)
O4A H4A 0.86(3)
C5A C6A 1.396(3)
C5A H5A 0.97(2)
C6A H6A 0.96(2)
O1 C9 1.375(2)
O1 C2 1.455(2)
C2 C3 1.525(3)
C2 H21 0.99(2)
C2 H22 1.00(2)
C3 C4 1.536(3)
C3 H3 0.97(2)
C4 C10 1.508(2)
C4 H41 0.99(2)
C4 H42 0.98(2)
C5 C6 1.392(3)
C5 C10 1.394(3)
C5 H5 0.97(2)
C6 C7 1.384(3)
C6 H6 0.98(2)
C7 O1B 1.389(2)
C7 C8 1.401(3)
C8 C9 1.406(2)
C8 C4B 1.459(3)
C9 C10 1.400(3)
O1B C2B 1.471(2)
C2B C3B 1.512(3)
C2B C5B 1.521(3)
C2B C6B 1.526(3)
C3B C4B 1.337(3)
C3B H3B 1.00(2)
C4B H4B 0.96(2)
C5B H51B 1.01(3)
C5B H52B 0.98(3)
C5B H53B 0.99(3)
C6B H61B 0.96(3)
C6B H62B 0.99(3)
C6B H63B 1.04(3)

loop_
_geom_hbond_atom_site_label_D
_geom_hbond_atom_site_label_H
_geom_hbond_atom_site_label_A
_geom_hbond_site_symmetry_D
_geom_hbond_site_symmetry_H
_geom_hbond_site_symmetry_A
_geom_hbond_distance_DH
_geom_hbond_distance_HA
_geom_hbond_distance_DA
_geom_hbond_angle_DHA
_geom_hbond_publ_flag
O4A H4A O1B 1_555 1_555 4_664 0.86(3) 1.96(3) 2.8214(19) 178(2) y
O2A H2A CgA 1_555 1_555 2_565 0.84(3) 2.46(2) 3.1505(16) 139(2) y

loop_
_geom_torsion_atom_site_label_1
_geom_torsion_atom_site_label_2
_geom_torsion_atom_site_label_3
_geom_torsion_atom_site_label_4
_geom_torsion
C6A C1A C2A O2A -179.56(15)
C3 C1A C2A O2A 1.4(2)
C6A C1A C2A C3A 0.5(2)
C3 C1A C2A C3A -178.56(16)
O2A C2A C3A C4A 179.01(16)
C1A C2A C3A C4A -1.0(3)
C2A C3A C4A O4A -179.39(16)
C2A C3A C4A C5A 0.8(3)
O4A C4A C5A C6A -179.83(17)
C3A C4A C5A C6A 0.0(3)
C4A C5A C6A C1A -0.6(3)
C2A C1A C6A C5A 0.3(3)
C3 C1A C6A C5A 179.32(16)
C9 O1 C2 C3 31.4(2)
C6A C1A C3 C2 100.6(2)
C2A C1A C3 C2 -80.5(2)
C6A C1A C3 C4 -21.8(2)
C2A C1A C3 C4 157.13(16)
O1 C2 C3 C1A 172.12(15)
O1 C2 C3 C4 -61.09(19)
C1A C3 C4 C10 -177.75(14)
C2 C3 C4 C10 57.45(18)
C10 C5 C6 C7 -0.2(3)
C5 C6 C7 O1B 174.93(16)
C5 C6 C7 C8 0.1(3)
C6 C7 C8 C9 0.4(3)
O1B C7 C8 C9 -174.32(15)
C6 C7 C8 C4B 176.53(17)
O1B C7 C8 C4B 1.8(2)
C2 O1 C9 C10 0.9(2)
C2 O1 C9 C8 -176.83(15)
C7 C8 C9 O1 176.92(15)
C4B C8 C9 O1 1.0(2)
C7 C8 C9 C10 -0.9(2)
C4B C8 C9 C10 -176.78(17)
C6 C5 C10 C9 -0.3(3)
C6 C5 C10 C4 -175.28(17)
O1 C9 C10 C5 -176.79(16)
C8 C9 C10 C5 0.8(2)
O1 C9 C10 C4 -1.7(3)
C8 C9 C10 C4 175.90(16)
C3 C4 C10 C5 146.12(17)
C3 C4 C10 C9 -28.8(2)
C6 C7 O1B C2B 154.92(16)
C8 C7 O1B C2B -30.2(2)
C7 O1B C2B C3B 42.0(2)
C7 O1B C2B C5B 161.71(15)
C7 O1B C2B C6B -79.32(19)
O1B C2B C3B C4B -29.3(2)
C5B C2B C3B C4B -144.71(18)
C6B C2B C3B C4B 90.1(2)
C2B C3B C4B C8 3.9(3)
C7 C8 C4B C3B 11.4(3)
C9 C8 C4B C3B -172.65(17)
